data_4303633
loop_
_publ_author_name
'Asamanjoy Bhunia'
'Peter W. Roesky'
'Yanhua Lan'
'George E. Kostakis'
'Annie K. Powell'

_publ_section_title
;
Salen-Based Infinite Coordination Polymers of Nickel and Copper
;
_journal_name_full 'Inorganic Chemistry'
_journal_page_first 10483
_journal_page_last 10485
_journal_paper_doi 10.1021/ic9017097
_journal_volume 48
_journal_year 2009
_chemical_formula_sum 'C18 H21 N2 Na2 Ni O10.5'
_chemical_formula_weight 538.06
_chemical_name_systematic
; 
 ? 
;
_space_group_IT_number 2
_symmetry_cell_setting triclinic
_symmetry_Int_Tables_number 2
_symmetry_space_group_name_Hall '-P 1'
_symmetry_space_group_name_H-M 'P -1'
_atom_sites_solution_hydrogens geom
_atom_sites_solution_primary direct
_atom_sites_solution_secondary difmap
_audit_creation_method SHELXL-97
_cell_angle_alpha 83.43(3)
_cell_angle_beta 77.74(3)
_cell_angle_gamma 79.98(3)
_cell_formula_units_Z 4
_cell_length_a 8.8599(18)
_cell_length_b 14.669(3)
_cell_length_c 17.013(3)
_cell_measurement_temperature 173(2)
_cell_volume 2120.8(8)
_computing_cell_refinement 'STOE X-AREA, PLATON (A.L.Spek, 2005)'
_computing_data_collection 'STOE X-AREA'
_computing_data_reduction 'STOE X-RED, PLATON (A.L.Spek, 2005)'
_computing_molecular_graphics 'Diamond 2.1e'
_computing_publication_material 'X-STEP32, Microsoft Word'
_computing_structure_refinement 'SHELXL-97 (Sheldrick, 1997)'
_computing_structure_solution 'SHELXS-97 (Sheldrick, 1997)'
_diffrn_ambient_temperature 173(2)
_diffrn_measured_fraction_theta_full 0.951
_diffrn_measured_fraction_theta_max 0.951
_diffrn_measurement_device_type 'STOE IPDS 2'
_diffrn_measurement_method 'area detector'
_diffrn_radiation_monochromator graphite
_diffrn_radiation_source 'fine-focus sealed tube'
_diffrn_radiation_type MoK\a
_diffrn_radiation_wavelength 0.71073
_diffrn_reflns_av_R_equivalents 0.0583
_diffrn_reflns_av_sigmaI/netI 0.0649
_diffrn_reflns_limit_h_max 11
_diffrn_reflns_limit_h_min -11
_diffrn_reflns_limit_k_max 18
_diffrn_reflns_limit_k_min -18
_diffrn_reflns_limit_l_max 20
_diffrn_reflns_limit_l_min -21
_diffrn_reflns_number 15591
_diffrn_reflns_theta_full 26.73
_diffrn_reflns_theta_max 26.73
_diffrn_reflns_theta_min 1.41
_exptl_absorpt_coefficient_mu 1.019
_exptl_absorpt_correction_T_max 0.9469
_exptl_absorpt_correction_T_min 0.8298
_exptl_absorpt_correction_type numerical
_exptl_absorpt_process_details 'STOE X-RED & X-SHAPE'
_exptl_crystal_colour orange
_exptl_crystal_density_diffrn 1.685
_exptl_crystal_density_method 'not measured'
_exptl_crystal_description prism
_exptl_crystal_F_000 1108
_exptl_crystal_size_max 0.250
_exptl_crystal_size_mid 0.167
_exptl_crystal_size_min 0.050
_refine_diff_density_max 0.618
_refine_diff_density_min -0.357
_refine_diff_density_rms 0.082
_refine_ls_extinction_method none
_refine_ls_goodness_of_fit_ref 0.976
_refine_ls_hydrogen_treatment constr
_refine_ls_matrix_type full
_refine_ls_number_parameters 604
_refine_ls_number_reflns 8576
_refine_ls_number_restraints 0
_refine_ls_restrained_S_all 0.976
_refine_ls_R_factor_all 0.0651
_refine_ls_R_factor_gt 0.0440
_refine_ls_shift/su_max 0.000
_refine_ls_shift/su_mean 0.000
_refine_ls_structure_factor_coef Fsqd
_refine_ls_weighting_details 'calc w=1/[\s^2^(Fo^2^)+(0.0644P)^2^+0.0000P] where P=(Fo^2^+2Fc^2^)/3'
_refine_ls_weighting_scheme calc
_refine_ls_wR_factor_gt 0.1057
_refine_ls_wR_factor_ref 0.1134
_reflns_number_gt 6496
_reflns_number_total 8576
_reflns_threshold_expression >2sigma(I)
_cod_data_source_file ic9017097_si_002_1.cif
_cod_data_source_block 1
_cod_original_cell_volume 2120.7(7)
_cod_database_code 4303633

loop_
_symmetry_equiv_pos_as_xyz
'x, y, z'
'-x, -y, -z'

loop_
_atom_site_label
_atom_site_type_symbol
_atom_site_fract_x
_atom_site_fract_y
_atom_site_fract_z
_atom_site_U_iso_or_equiv
_atom_site_adp_type
_atom_site_occupancy
_atom_site_symmetry_multiplicity
_atom_site_calc_flag
_atom_site_refinement_flags
_atom_site_disorder_assembly
_atom_site_disorder_group
C1 C -0.1081(4) 0.1138(2) -0.42554(18) 0.0188(6) Uani 1 1 d . . .
C2 C -0.1062(4) 0.1752(2) -0.49578(19) 0.0220(6) Uani 1 1 d . . .
H2 H -0.0609 0.2301 -0.4997 0.026 Uiso 1 1 calc R . .
C3 C -0.1685(4) 0.1570(2) -0.55856(19) 0.0199(6) Uani 1 1 d . . .
C4 C -0.2345(4) 0.0755(2) -0.5551(2) 0.0243(7) Uani 1 1 d . . .
H4 H -0.2809 0.0641 -0.5978 0.029 Uiso 1 1 calc R . .
C5 C -0.2306(4) 0.0128(2) -0.4887(2) 0.0254(7) Uani 1 1 d . . .
H5 H -0.2702 -0.0437 -0.4870 0.031 Uiso 1 1 calc R . .
C6 C -0.1688(4) 0.0308(2) -0.42305(19) 0.0204(6) Uani 1 1 d . . .
C7 C -0.1730(4) -0.0364(2) -0.3545(2) 0.0218(6) Uani 1 1 d . . .
H7 H -0.2187 -0.0900 -0.3559 0.026 Uiso 1 1 calc R . .
C8 C -0.1370(4) -0.1006(2) -0.2229(2) 0.0259(7) Uani 1 1 d . . .
H8A H -0.1437 -0.1607 -0.2420 0.031 Uiso 1 1 calc R . .
H8B H -0.2327 -0.0821 -0.1825 0.031 Uiso 1 1 calc R . .
C9 C 0.0060(4) -0.1082(2) -0.1869(2) 0.0248(7) Uani 1 1 d . . .
H9A H -0.0105 -0.1402 -0.1320 0.030 Uiso 1 1 calc R . .
H9B H 0.0977 -0.1432 -0.2209 0.030 Uiso 1 1 calc R . .
C10 C 0.0860(4) 0.0099(2) -0.12603(19) 0.0225(6) Uani 1 1 d . . .
H10 H 0.1113 -0.0383 -0.0865 0.027 Uiso 1 1 calc R . .
C11 C 0.0934(3) 0.1758(2) -0.17680(18) 0.0188(6) Uani 1 1 d . . .
C12 C 0.1130(4) 0.1007(2) -0.1170(2) 0.0217(6) Uani 1 1 d . . .
C13 C 0.1544(4) 0.1178(2) -0.0446(2) 0.0261(7) Uani 1 1 d . . .
H13 H 0.1731 0.0671 -0.0060 0.031 Uiso 1 1 calc R . .
C14 C 0.1682(4) 0.2048(2) -0.0288(2) 0.0282(7) Uani 1 1 d . . .
H14 H 0.1921 0.2148 0.0211 0.034 Uiso 1 1 calc R . .
C15 C 0.1467(4) 0.2795(2) -0.0872(2) 0.0220(6) Uani 1 1 d . . .
C16 C 0.1163(4) 0.2637(2) -0.16055(19) 0.0217(6) Uani 1 1 d . . .
H16 H 0.1108 0.3137 -0.2011 0.026 Uiso 1 1 calc R . .
C17 C -0.1652(4) 0.2233(2) -0.63334(19) 0.0223(7) Uani 1 1 d . . .
C18 C 0.1480(4) 0.3774(2) -0.0674(2) 0.0223(6) Uani 1 1 d . . .
C19 C -0.3194(4) 0.4000(2) -0.46435(18) 0.0184(6) Uani 1 1 d . . .
C20 C -0.2263(4) 0.4700(2) -0.49469(19) 0.0202(6) Uani 1 1 d . . .
H20 H -0.1664 0.4890 -0.4611 0.024 Uiso 1 1 calc R . .
C21 C -0.2204(4) 0.5118(2) -0.57263(19) 0.0198(6) Uani 1 1 d . . .
C22 C -0.3092(4) 0.4859(2) -0.62308(19) 0.0235(7) Uani 1 1 d . . .
H22 H -0.3039 0.5135 -0.6767 0.028 Uiso 1 1 calc R . .
C23 C -0.4037(4) 0.4203(2) -0.59381(19) 0.0229(6) Uani 1 1 d . . .
H23 H -0.4676 0.4047 -0.6270 0.028 Uiso 1 1 calc R . .
C24 C -0.4090(4) 0.3751(2) -0.51561(19) 0.0202(6) Uani 1 1 d . . .
C25 C -0.5112(4) 0.3068(2) -0.4903(2) 0.0220(6) Uani 1 1 d . . .
H25 H -0.5731 0.2968 -0.5268 0.026 Uiso 1 1 calc R . .
C26 C -0.6409(4) 0.1936(2) -0.4013(2) 0.0299(8) Uani 1 1 d . . .
H26A H -0.6588 0.1716 -0.4509 0.036 Uiso 1 1 calc R . .
H26B H -0.7417 0.2250 -0.3718 0.036 Uiso 1 1 calc R . .
C27 C -0.5740(4) 0.1133(2) -0.3489(2) 0.0246(7) Uani 1 1 d . . .
H27A H -0.6578 0.0799 -0.3173 0.029 Uiso 1 1 calc R . .
H27B H -0.4964 0.0692 -0.3825 0.029 Uiso 1 1 calc R . .
C28 C -0.4845(4) 0.1116(2) -0.2255(2) 0.0222(6) Uani 1 1 d . . .
H28 H -0.5233 0.0542 -0.2120 0.027 Uiso 1 1 calc R . .
C29 C -0.3458(4) 0.2265(2) -0.18379(19) 0.0205(6) Uani 1 1 d . . .
C30 C -0.4144(4) 0.1444(2) -0.1675(2) 0.0221(6) Uani 1 1 d . . .
C31 C -0.4204(4) 0.0954(2) -0.0910(2) 0.0277(7) Uani 1 1 d . . .
H31 H -0.4625 0.0389 -0.0806 0.033 Uiso 1 1 calc R . .
C32 C -0.3666(4) 0.1278(2) -0.0307(2) 0.0275(7) Uani 1 1 d . . .
H32 H -0.3710 0.0937 0.0205 0.033 Uiso 1 1 calc R . .
C33 C -0.3049(4) 0.2117(2) -0.04565(19) 0.0213(6) Uani 1 1 d . . .
C34 C -0.2925(4) 0.2580(2) -0.1215(2) 0.0235(7) Uani 1 1 d . . .
H34 H -0.2463 0.3131 -0.1318 0.028 Uiso 1 1 calc R . .
C35 C -0.1202(4) 0.5862(2) -0.60289(19) 0.0218(6) Uani 1 1 d . . .
C36 C -0.2554(4) 0.2525(2) 0.0208(2) 0.0229(7) Uani 1 1 d . . .
N1 N -0.1191(3) -0.02890(17) -0.29100(16) 0.0194(5) Uani 1 1 d . . .
N2 N 0.0294(3) -0.01133(17) -0.18422(16) 0.0207(5) Uani 1 1 d . . .
N3 N -0.5254(3) 0.25802(18) -0.42173(17) 0.0223(6) Uani 1 1 d . . .
N4 N -0.4982(3) 0.15464(17) -0.29450(16) 0.0211(5) Uani 1 1 d . . .
O1 O -0.0527(3) 0.13759(14) -0.36553(13) 0.0224(5) Uani 1 1 d . . .
O2 O 0.0536(3) 0.16699(14) -0.24593(13) 0.0215(5) Uani 1 1 d . . .
O3 O -0.2728(3) 0.22720(16) -0.67227(14) 0.0271(5) Uani 1 1 d . . .
O4 O -0.0536(3) 0.26920(17) -0.65375(14) 0.0289(5) Uani 1 1 d . . .
O5 O 0.1419(3) 0.44205(15) -0.12285(15) 0.0276(5) Uani 1 1 d . . .
O6 O 0.1517(3) 0.38855(17) 0.00463(15) 0.0339(6) Uani 1 1 d . . .
O7 O -0.3178(3) 0.36122(15) -0.38987(13) 0.0226(5) Uani 1 1 d . . .
O8 O -0.3312(3) 0.27656(15) -0.25420(13) 0.0218(5) Uani 1 1 d . . .
O9 O -0.0668(3) 0.59555(16) -0.67795(14) 0.0284(5) Uani 1 1 d . . .
O10 O -0.0941(3) 0.63695(15) -0.55426(14) 0.0256(5) Uani 1 1 d . . .
O11 O -0.2225(3) 0.33302(17) 0.00828(15) 0.0342(6) Uani 1 1 d . . .
O12 O -0.2534(3) 0.20288(16) 0.08624(14) 0.0284(5) Uani 1 1 d . . .
O20 O -0.0312(3) 0.64052(16) -0.20109(15) 0.0294(5) Uani 1 1 d . . .
O21 O -0.2469(3) 0.49024(16) -0.09331(14) 0.0297(5) Uani 1 1 d . . .
O22 O -0.3467(3) 0.69974(18) -0.12659(18) 0.0381(6) Uani 1 1 d . . .
O23 O -0.6777(3) 0.66091(16) -0.19107(14) 0.0278(5) Uani 1 1 d . . .
O24 O -0.5373(3) 0.44195(19) -0.1925(2) 0.0465(7) Uani 1 1 d . . .
O25 O -0.2635(3) 0.5318(2) -0.28659(16) 0.0414(7) Uani 1 1 d . . .
O26 O -0.1842(3) -0.32449(19) -0.39770(15) 0.0349(6) Uani 1 1 d . . .
O27 O 0.4974(3) -0.1271(2) -0.18367(19) 0.0444(7) Uani 1 1 d . . .
O28 O -0.4379(3) -0.1781(2) -0.3442(2) 0.0485(8) Uani 1 1 d . . .
Na1 Na -0.07765(15) 0.28889(8) -0.33581(8) 0.0232(3) Uani 1 1 d . . .
Na2 Na -0.10792(16) 0.39976(9) 0.09618(8) 0.0264(3) Uani 1 1 d . . .
Na3 Na -0.04190(17) 0.48651(9) -0.21479(8) 0.0295(3) Uani 1 1 d . . .
Na4 Na -0.44423(17) 0.56957(10) -0.16610(9) 0.0323(3) Uani 1 1 d . . .
Ni1 Ni -0.02229(5) 0.06574(3) -0.27159(2) 0.01807(10) Uani 1 1 d . . .
Ni2 Ni -0.42006(5) 0.26263(3) -0.34062(2) 0.01880(10) Uani 1 1 d . . .

loop_
_atom_site_aniso_label
_atom_site_aniso_U_11
_atom_site_aniso_U_22
_atom_site_aniso_U_33
_atom_site_aniso_U_23
_atom_site_aniso_U_13
_atom_site_aniso_U_12
C1 0.0206(15) 0.0203(14) 0.0156(14) -0.0026(11) -0.0047(12) -0.0015(11)
C2 0.0249(16) 0.0194(14) 0.0223(16) -0.0001(12) -0.0061(14) -0.0043(12)
C3 0.0188(14) 0.0224(15) 0.0174(15) -0.0030(11) -0.0032(12) 0.0006(11)
C4 0.0271(17) 0.0254(15) 0.0240(16) -0.0057(13) -0.0112(14) -0.0039(13)
C5 0.0299(17) 0.0219(15) 0.0276(17) -0.0025(13) -0.0088(15) -0.0083(13)
C6 0.0222(15) 0.0187(14) 0.0212(15) -0.0015(12) -0.0060(13) -0.0039(11)
C7 0.0231(15) 0.0188(14) 0.0241(16) -0.0012(12) -0.0048(13) -0.0052(12)
C8 0.0358(19) 0.0198(15) 0.0224(16) 0.0022(12) -0.0032(15) -0.0107(13)
C9 0.0346(18) 0.0160(14) 0.0241(16) 0.0010(12) -0.0081(15) -0.0038(12)
C10 0.0270(16) 0.0195(14) 0.0189(15) 0.0032(11) -0.0049(13) -0.0008(12)
C11 0.0170(14) 0.0236(15) 0.0155(14) -0.0021(11) -0.0025(12) -0.0029(11)
C12 0.0238(16) 0.0205(14) 0.0221(16) -0.0017(12) -0.0087(13) -0.0017(12)
C13 0.0329(18) 0.0262(16) 0.0204(16) 0.0015(12) -0.0104(14) -0.0042(13)
C14 0.0376(19) 0.0314(17) 0.0196(16) 0.0012(13) -0.0143(15) -0.0079(14)
C15 0.0207(15) 0.0233(15) 0.0227(16) -0.0035(12) -0.0044(13) -0.0045(12)
C16 0.0251(16) 0.0206(14) 0.0198(15) 0.0004(12) -0.0060(13) -0.0038(12)
C17 0.0245(16) 0.0244(15) 0.0176(15) -0.0073(12) -0.0039(13) 0.0009(12)
C18 0.0206(15) 0.0237(15) 0.0242(16) -0.0054(12) -0.0052(13) -0.0046(12)
C19 0.0191(15) 0.0214(14) 0.0140(14) -0.0025(11) -0.0030(12) -0.0004(11)
C20 0.0241(15) 0.0201(14) 0.0172(15) -0.0012(11) -0.0062(13) -0.0032(12)
C21 0.0213(15) 0.0202(14) 0.0171(15) -0.0007(11) -0.0041(13) -0.0011(11)
C22 0.0293(17) 0.0268(16) 0.0144(15) 0.0004(12) -0.0078(14) -0.0013(13)
C23 0.0249(16) 0.0276(16) 0.0180(15) -0.0025(12) -0.0101(13) -0.0011(13)
C24 0.0197(15) 0.0245(15) 0.0164(15) -0.0024(12) -0.0042(12) -0.0019(12)
C25 0.0201(15) 0.0255(15) 0.0221(16) -0.0046(12) -0.0072(13) -0.0024(12)
C26 0.0250(17) 0.0353(18) 0.0336(19) 0.0055(15) -0.0112(15) -0.0146(14)
C27 0.0259(16) 0.0264(16) 0.0245(17) -0.0054(13) -0.0062(14) -0.0086(13)
C28 0.0245(16) 0.0202(14) 0.0217(16) 0.0004(12) -0.0033(13) -0.0062(12)
C29 0.0206(15) 0.0235(15) 0.0165(15) -0.0004(11) -0.0025(13) -0.0027(12)
C30 0.0244(16) 0.0211(14) 0.0215(16) -0.0038(12) -0.0048(13) -0.0038(12)
C31 0.0344(18) 0.0241(16) 0.0275(17) 0.0038(13) -0.0091(15) -0.0124(14)
C32 0.0362(19) 0.0270(16) 0.0207(16) 0.0053(13) -0.0091(15) -0.0090(14)
C33 0.0217(15) 0.0233(15) 0.0196(15) 0.0008(12) -0.0071(13) -0.0033(12)
C34 0.0272(16) 0.0238(15) 0.0211(16) 0.0005(12) -0.0056(14) -0.0090(13)
C35 0.0241(16) 0.0210(14) 0.0200(15) 0.0000(12) -0.0059(13) -0.0018(12)
C36 0.0229(16) 0.0253(15) 0.0217(16) 0.0010(12) -0.0071(13) -0.0053(12)
N1 0.0230(13) 0.0154(11) 0.0202(13) 0.0006(10) -0.0047(11) -0.0048(10)
N2 0.0259(14) 0.0174(12) 0.0191(13) 0.0004(10) -0.0063(11) -0.0026(10)
N3 0.0176(13) 0.0259(13) 0.0248(14) -0.0021(11) -0.0057(11) -0.0054(10)
N4 0.0201(13) 0.0213(12) 0.0226(14) -0.0041(10) -0.0034(11) -0.0044(10)
O1 0.0338(12) 0.0194(10) 0.0171(11) -0.0004(8) -0.0100(10) -0.0076(9)
O2 0.0306(12) 0.0201(10) 0.0159(10) 0.0005(8) -0.0070(10) -0.0078(9)
O3 0.0281(12) 0.0347(13) 0.0206(12) -0.0002(9) -0.0107(10) -0.0050(10)
O4 0.0319(13) 0.0362(13) 0.0213(12) 0.0063(10) -0.0098(11) -0.0127(10)
O5 0.0323(13) 0.0225(11) 0.0298(13) -0.0037(9) -0.0099(11) -0.0035(9)
O6 0.0480(16) 0.0349(13) 0.0238(13) -0.0074(10) -0.0075(12) -0.0158(12)
O7 0.0260(11) 0.0269(11) 0.0172(11) 0.0028(9) -0.0080(10) -0.0086(9)
O8 0.0264(11) 0.0239(11) 0.0173(11) 0.0018(8) -0.0058(9) -0.0103(9)
O9 0.0393(14) 0.0294(12) 0.0171(11) -0.0003(9) -0.0014(11) -0.0126(10)
O10 0.0319(13) 0.0259(11) 0.0218(11) -0.0015(9) -0.0069(10) -0.0106(10)
O11 0.0538(17) 0.0300(12) 0.0260(13) 0.0059(10) -0.0185(12) -0.0184(12)
O12 0.0376(14) 0.0281(12) 0.0203(12) 0.0039(9) -0.0099(11) -0.0055(10)
O20 0.0315(13) 0.0310(12) 0.0269(12) 0.0051(10) -0.0108(11) -0.0070(10)
O21 0.0391(14) 0.0287(12) 0.0242(12) 0.0024(10) -0.0125(11) -0.0085(10)
O22 0.0353(14) 0.0348(14) 0.0466(17) -0.0067(12) -0.0142(13) -0.0025(11)
O23 0.0297(12) 0.0295(12) 0.0250(12) -0.0012(9) -0.0100(10) -0.0022(10)
O24 0.0357(15) 0.0350(14) 0.070(2) -0.0145(14) -0.0086(15) -0.0034(12)
O25 0.0344(15) 0.0619(18) 0.0271(14) 0.0004(12) -0.0061(12) -0.0076(13)
O26 0.0309(13) 0.0517(16) 0.0244(13) -0.0052(11) -0.0044(11) -0.0125(12)
O27 0.0408(15) 0.0423(15) 0.0517(18) -0.0065(13) -0.0034(14) -0.0159(12)
O28 0.0390(16) 0.0519(17) 0.061(2) -0.0161(15) -0.0088(15) -0.0174(13)
Na1 0.0256(6) 0.0223(6) 0.0223(6) -0.0004(5) -0.0045(5) -0.0069(5)
Na2 0.0319(7) 0.0263(6) 0.0238(7) -0.0027(5) -0.0094(6) -0.0069(5)
Na3 0.0344(7) 0.0307(7) 0.0247(7) -0.0068(5) -0.0085(6) -0.0023(6)
Na4 0.0292(7) 0.0325(7) 0.0366(8) -0.0021(6) -0.0105(6) -0.0045(6)
Ni1 0.0235(2) 0.01557(18) 0.01586(19) -0.00004(14) -0.00516(16) -0.00418(14)
Ni2 0.0199(2) 0.02089(19) 0.0170(2) -0.00079(14) -0.00463(16) -0.00628(15)

loop_
_atom_type_symbol
_atom_type_description
_atom_type_scat_dispersion_real
_atom_type_scat_dispersion_imag
_atom_type_scat_source
C C 0.0033 0.0016 'International Tables Vol C Tables 4.2.6.8 and 6.1.1.4'
H H 0.0000 0.0000 'International Tables Vol C Tables 4.2.6.8 and 6.1.1.4'
N N 0.0061 0.0033 'International Tables Vol C Tables 4.2.6.8 and 6.1.1.4'
O O 0.0106 0.0060 'International Tables Vol C Tables 4.2.6.8 and 6.1.1.4'
Na Na 0.0362 0.0249 'International Tables Vol C Tables 4.2.6.8 and 6.1.1.4'
Ni Ni 0.3393 1.1124 'International Tables Vol C Tables 4.2.6.8 and 6.1.1.4'

loop_
_geom_angle_atom_site_label_1
_geom_angle_atom_site_label_2
_geom_angle_atom_site_label_3
_geom_angle
_geom_angle_site_symmetry_1
_geom_angle_site_symmetry_3
_geom_angle_publ_flag
O1 C1 C6 123.7(3) . . ?
O1 C1 C2 118.2(3) . . ?
C6 C1 C2 118.2(3) . . ?
C3 C2 C1 121.2(3) . . ?
C2 C3 C4 120.8(3) . . ?
C2 C3 C17 120.5(3) . . ?
C4 C3 C17 118.7(3) . . ?
C5 C4 C3 118.8(3) . . ?
C4 C5 C6 121.2(3) . . ?
C1 C6 C5 119.8(3) . . ?
C1 C6 C7 121.9(3) . . ?
C5 C6 C7 118.3(3) . . ?
N1 C7 C6 124.6(3) . . ?
N1 C8 C9 105.7(3) . . ?
N2 C9 C8 105.1(3) . . ?
N2 C10 C12 124.4(3) . . ?
O2 C11 C16 118.8(3) . . ?
O2 C11 C12 123.5(3) . . ?
C16 C11 C12 117.8(3) . . ?
C13 C12 C10 118.8(3) . . ?
C13 C12 C11 119.0(3) . . ?
C10 C12 C11 122.2(3) . . ?
C14 C13 C12 121.9(3) . . ?
C13 C14 C15 119.3(3) . . ?
C16 C15 C14 119.9(3) . . ?
C16 C15 C18 120.3(3) . . ?
C14 C15 C18 119.7(3) . . ?
C15 C16 C11 121.9(3) . . ?
O4 C17 O3 124.4(3) . . ?
O4 C17 C3 118.0(3) . . ?
O3 C17 C3 117.6(3) . . ?
O5 C18 O6 124.6(3) . . ?
O5 C18 C15 118.4(3) . . ?
O6 C18 C15 117.0(3) . . ?
O7 C19 C20 118.7(3) . . ?
O7 C19 C24 123.7(3) . . ?
C20 C19 C24 117.5(3) . . ?
C21 C20 C19 121.4(3) . . ?
C20 C21 C22 120.4(3) . . ?
C20 C21 C35 120.0(3) . . ?
C22 C21 C35 119.6(3) . . ?
C23 C22 C21 118.9(3) . . ?
C22 C23 C24 121.8(3) . . ?
C19 C24 C23 119.8(3) . . ?
C19 C24 C25 122.3(3) . . ?
C23 C24 C25 117.9(3) . . ?
N3 C25 C24 125.1(3) . . ?
N3 C26 C27 106.6(3) . . ?
N4 C27 C26 105.9(3) . . ?
N4 C28 C30 124.4(3) . . ?
O8 C29 C34 117.7(3) . . ?
O8 C29 C30 124.0(3) . . ?
C34 C29 C30 118.3(3) . . ?
C31 C30 C29 119.2(3) . . ?
C31 C30 C28 118.8(3) . . ?
C29 C30 C28 122.0(3) . . ?
C32 C31 C30 121.4(3) . . ?
C31 C32 C33 119.5(3) . . ?
C34 C33 C32 119.4(3) . . ?
C34 C33 C36 119.7(3) . . ?
C32 C33 C36 120.8(3) . . ?
C33 C34 C29 122.1(3) . . ?
O10 C35 O9 122.6(3) . . ?
O10 C35 C21 119.9(3) . . ?
O9 C35 C21 117.5(3) . . ?
O10 C35 Na1 63.07(16) . 2_564 ?
O9 C35 Na1 59.65(16) . 2_564 ?
C21 C35 Na1 175.6(2) . 2_564 ?
O11 C36 O12 124.4(3) . . ?
O11 C36 C33 118.6(3) . . ?
O12 C36 C33 117.0(3) . . ?
C7 N1 C8 119.4(3) . . ?
C7 N1 Ni1 127.6(2) . . ?
C8 N1 Ni1 113.0(2) . . ?
C10 N2 C9 119.5(3) . . ?
C10 N2 Ni1 127.6(2) . . ?
C9 N2 Ni1 112.9(2) . . ?
C25 N3 C26 119.7(3) . . ?
C25 N3 Ni2 126.6(2) . . ?
C26 N3 Ni2 113.6(2) . . ?
C28 N4 C27 119.1(3) . . ?
C28 N4 Ni2 127.5(2) . . ?
C27 N4 Ni2 113.3(2) . . ?
C1 O1 Ni1 127.27(18) . . ?
C1 O1 Na1 122.64(19) . . ?
Ni1 O1 Na1 105.64(10) . . ?
C11 O2 Ni1 126.19(19) . . ?
C11 O2 Na1 128.83(18) . . ?
Ni1 O2 Na1 97.60(10) . . ?
C18 O5 Na2 121.7(2) . 2_565 ?
C18 O5 Na3 130.6(2) . . ?
Na2 O5 Na3 88.39(9) 2_565 . ?
C18 O6 Na2 113.7(2) . . ?
C19 O7 Ni2 125.9(2) . . ?
C19 O7 Na1 125.64(19) . . ?
Ni2 O7 Na1 90.53(9) . . ?
C29 O8 Ni2 126.68(19) . . ?
C29 O8 Na1 120.7(2) . . ?
Ni2 O8 Na1 94.33(9) . . ?
C35 O9 Na3 142.2(2) . 2_564 ?
C35 O9 Na1 92.7(2) . 2_564 ?
Na3 O9 Na1 112.82(11) 2_564 2_564 ?
C35 O10 Na1 89.51(19) . 2_564 ?
C36 O11 Na2 123.3(2) . . ?
Na3 O20 Na2 92.27(10) . 2_565 ?
Na4 O21 Na3 92.65(10) . . ?
Na4 O23 Na2 107.02(11) . 2_465 ?
Na4 O25 Na3 92.66(11) . . ?
O1 Na1 O9 142.93(11) . 2_564 ?
O1 Na1 O8 89.70(9) . . ?
O9 Na1 O8 122.42(9) 2_564 . ?
O1 Na1 O10 105.80(9) . 2_564 ?
O9 Na1 O10 55.00(8) 2_564 2_564 ?
O8 Na1 O10 151.66(10) . 2_564 ?
O1 Na1 O2 63.20(8) . . ?
O9 Na1 O2 95.03(9) 2_564 . ?
O8 Na1 O2 91.96(9) . . ?
O10 Na1 O2 116.13(9) 2_564 . ?
O1 Na1 O7 101.39(9) . . ?
O9 Na1 O7 110.14(9) 2_564 . ?
O8 Na1 O7 60.63(8) . . ?
O10 Na1 O7 92.61(9) 2_564 . ?
O2 Na1 O7 149.70(9) . . ?
O1 Na1 C35 127.85(10) . 2_564 ?
O9 Na1 C35 27.62(9) 2_564 2_564 ?
O8 Na1 C35 142.09(10) . 2_564 ?
O10 Na1 C35 27.42(9) 2_564 2_564 ?
O2 Na1 C35 108.44(10) . 2_564 ?
O7 Na1 C35 101.54(10) . 2_564 ?
O1 Na1 Ni2 75.97(7) . . ?
O9 Na1 Ni2 140.83(8) 2_564 . ?
O8 Na1 Ni2 36.05(6) . . ?
O10 Na1 Ni2 124.36(8) 2_564 . ?
O2 Na1 Ni2 113.58(7) . . ?
O7 Na1 Ni2 36.36(5) . . ?
C35 Na1 Ni2 137.90(9) 2_564 . ?
O1 Na1 Ni1 32.57(6) . . ?
O9 Na1 Ni1 127.98(8) 2_564 . ?
O8 Na1 Ni1 80.22(7) . . ?
O10 Na1 Ni1 125.15(8) 2_564 . ?
O2 Na1 Ni1 33.83(5) . . ?
O7 Na1 Ni1 121.30(7) . . ?
C35 Na1 Ni1 133.35(8) 2_564 . ?
Ni2 Na1 Ni1 86.43(4) . . ?
O1 Na1 Na3 156.04(8) . . ?
O9 Na1 Na3 32.73(6) 2_564 . ?
O8 Na1 Na3 89.95(7) . . ?
O10 Na1 Na3 85.14(7) 2_564 . ?
O2 Na1 Na3 92.87(7) . . ?
O7 Na1 Na3 99.28(7) . . ?
C35 Na1 Na3 58.31(8) 2_564 . ?
Ni2 Na1 Na3 115.81(5) . . ?
Ni1 Na1 Na3 124.14(5) . . ?
O20 Na2 O11 141.52(10) 2_565 . ?
O20 Na2 O5 89.54(10) 2_565 2_565 ?
O11 Na2 O5 128.19(11) . 2_565 ?
O20 Na2 O23 85.18(9) 2_565 2_465 ?
O11 Na2 O23 79.04(9) . 2_465 ?
O5 Na2 O23 103.85(10) 2_565 2_465 ?
O20 Na2 O6 85.88(10) 2_565 . ?
O11 Na2 O6 93.94(10) . . ?
O5 Na2 O6 99.24(10) 2_565 . ?
O23 Na2 O6 155.13(10) 2_465 . ?
O20 Na2 Na3 43.55(7) 2_565 2_565 ?
O11 Na2 Na3 174.91(9) . 2_565 ?
O5 Na2 Na3 46.77(7) 2_565 2_565 ?
O23 Na2 Na3 102.40(8) 2_465 2_565 ?
O6 Na2 Na3 86.72(7) . 2_565 ?
O20 Na2 Na4 114.25(8) 2_565 2_465 ?
O11 Na2 Na4 69.37(8) . 2_465 ?
O5 Na2 Na4 83.52(8) 2_565 2_465 ?
O23 Na2 Na4 35.69(7) 2_465 2_465 ?
O6 Na2 Na4 159.78(8) . 2_465 ?
Na3 Na2 Na4 108.91(5) 2_565 2_465 ?
O9 Na3 O20 127.70(10) 2_564 . ?
O9 Na3 O21 142.61(10) 2_564 . ?
O20 Na3 O21 87.90(10) . . ?
O9 Na3 O5 104.09(10) 2_564 . ?
O20 Na3 O5 88.25(10) . . ?
O21 Na3 O5 85.89(9) . . ?
O9 Na3 O25 83.82(11) 2_564 . ?
O20 Na3 O25 91.49(11) . . ?
O21 Na3 O25 84.26(10) . . ?
O5 Na3 O25 170.15(10) . . ?
O9 Na3 Na2 132.82(9) 2_564 2_565 ?
O20 Na3 Na2 44.18(7) . 2_565 ?
O21 Na3 Na2 79.14(7) . 2_565 ?
O5 Na3 Na2 44.84(6) . 2_565 ?
O25 Na3 Na2 132.55(9) . 2_565 ?
O9 Na3 Na4 122.78(9) 2_564 . ?
O20 Na3 Na4 80.71(8) . . ?
O21 Na3 Na4 43.34(7) . . ?
O5 Na3 Na4 127.96(8) . . ?
O25 Na3 Na4 42.43(7) . . ?
Na2 Na3 Na4 102.90(5) 2_565 . ?
O9 Na3 Na1 34.45(7) 2_564 . ?
O20 Na3 Na1 152.70(8) . . ?
O21 Na3 Na1 108.47(8) . . ?
O5 Na3 Na1 113.95(7) . . ?
O25 Na3 Na1 69.38(8) . . ?
Na2 Na3 Na1 158.02(6) 2_565 . ?
Na4 Na3 Na1 96.12(5) . . ?
O24 Na4 O23 88.26(11) . . ?
O24 Na4 O25 80.83(12) . . ?
O23 Na4 O25 112.57(11) . . ?
O24 Na4 O21 98.42(11) . . ?
O23 Na4 O21 159.86(11) . . ?
O25 Na4 O21 87.32(11) . . ?
O24 Na4 O22 175.29(13) . . ?
O23 Na4 O22 93.63(10) . . ?
O25 Na4 O22 102.36(11) . . ?
O21 Na4 O22 78.40(10) . . ?
O24 Na4 Na3 98.76(9) . . ?
O23 Na4 Na3 153.72(9) . . ?
O25 Na4 Na3 44.91(8) . . ?
O21 Na4 Na3 44.01(7) . . ?
O22 Na4 Na3 81.41(8) . . ?
O24 Na4 Na2 70.08(9) . 2_465 ?
O23 Na4 Na2 37.29(7) . 2_465 ?
O25 Na4 Na2 136.04(9) . 2_465 ?
O21 Na4 Na2 128.12(8) . 2_465 ?
O22 Na4 Na2 109.07(8) . 2_465 ?
Na3 Na4 Na2 166.49(5) . 2_465 ?
N1 Ni1 N2 85.84(12) . . ?
N1 Ni1 O1 94.56(11) . . ?
N2 Ni1 O1 173.67(11) . . ?
N1 Ni1 O2 173.63(11) . . ?
N2 Ni1 O2 94.74(11) . . ?
O1 Ni1 O2 85.56(10) . . ?
N1 Ni1 Na1 128.93(9) . . ?
N2 Ni1 Na1 140.81(8) . . ?
O1 Ni1 Na1 41.80(7) . . ?
O2 Ni1 Na1 48.58(7) . . ?
N3 Ni2 O8 173.93(11) . . ?
N3 Ni2 N4 86.19(12) . . ?
O8 Ni2 N4 94.81(11) . . ?
N3 Ni2 O7 95.95(11) . . ?
O8 Ni2 O7 83.78(10) . . ?
N4 Ni2 O7 172.83(11) . . ?
N3 Ni2 Na1 134.39(9) . . ?
O8 Ni2 Na1 49.63(7) . . ?
N4 Ni2 Na1 121.00(9) . . ?
O7 Ni2 Na1 53.11(8) . . ?

loop_
_geom_bond_atom_site_label_1
_geom_bond_atom_site_label_2
_geom_bond_distance
_geom_bond_site_symmetry_2
_geom_bond_publ_flag
C1 O1 1.326(4) . ?
C1 C6 1.407(4) . ?
C1 C2 1.410(4) . ?
C2 C3 1.373(5) . ?
C3 C4 1.410(4) . ?
C3 C17 1.508(4) . ?
C4 C5 1.374(5) . ?
C5 C6 1.413(5) . ?
C6 C7 1.436(4) . ?
C7 N1 1.293(4) . ?
C8 N1 1.475(4) . ?
C8 C9 1.502(5) . ?
C9 N2 1.479(4) . ?
C10 N2 1.290(4) . ?
C10 C12 1.425(4) . ?
C11 O2 1.323(4) . ?
C11 C16 1.407(4) . ?
C11 C12 1.425(4) . ?
C12 C13 1.417(5) . ?
C13 C14 1.365(5) . ?
C14 C15 1.408(5) . ?
C15 C16 1.384(5) . ?
C15 C18 1.515(4) . ?
C17 O4 1.259(4) . ?
C17 O3 1.261(4) . ?
C18 O5 1.261(4) . ?
C18 O6 1.263(4) . ?
C19 O7 1.330(4) . ?
C19 C20 1.412(4) . ?
C19 C24 1.412(4) . ?
C20 C21 1.390(4) . ?
C21 C22 1.402(5) . ?
C21 C35 1.504(4) . ?
C22 C23 1.367(5) . ?
C23 C24 1.412(4) . ?
C24 C25 1.435(4) . ?
C25 N3 1.291(4) . ?
C26 N3 1.473(4) . ?
C26 C27 1.508(5) . ?
C27 N4 1.487(4) . ?
C28 N4 1.287(4) . ?
C28 C30 1.436(4) . ?
C29 O8 1.325(4) . ?
C29 C34 1.400(4) . ?
C29 C30 1.415(4) . ?
C30 C31 1.409(5) . ?
C31 C32 1.379(5) . ?
C32 C33 1.408(4) . ?
C33 C34 1.380(4) . ?
C33 C36 1.512(4) . ?
C35 O10 1.255(4) . ?
C35 O9 1.265(4) . ?
C35 Na1 2.724(3) 2_564 ?
C36 O11 1.249(4) . ?
C36 O12 1.261(4) . ?
N1 Ni1 1.847(2) . ?
N2 Ni1 1.850(3) . ?
N3 Ni2 1.836(3) . ?
N4 Ni2 1.863(3) . ?
O1 Ni1 1.854(2) . ?
O1 Na1 2.295(2) . ?
O2 Ni1 1.863(2) . ?
O2 Na1 2.509(3) . ?
O5 Na2 2.371(3) 2_565 ?
O5 Na3 2.450(3) . ?
O6 Na2 2.480(3) . ?
O7 Ni2 1.863(2) . ?
O7 Na1 2.514(3) . ?
O8 Ni2 1.855(2) . ?
O8 Na1 2.401(3) . ?
O9 Na3 2.249(3) 2_564 ?
O9 Na1 2.354(3) 2_564 ?
O10 Na1 2.429(3) 2_564 ?
O11 Na2 2.356(3) . ?
O20 Na3 2.317(3) . ?
O20 Na2 2.344(3) 2_565 ?
O21 Na4 2.414(3) . ?
O21 Na3 2.443(3) . ?
O22 Na4 2.441(3) . ?
O23 Na4 2.352(3) . ?
O23 Na2 2.442(3) 2_465 ?
O24 Na4 2.296(3) . ?
O25 Na4 2.373(3) . ?
O25 Na3 2.483(3) . ?
Na1 O9 2.354(3) 2_564 ?
Na1 O10 2.429(3) 2_564 ?
Na1 C35 2.724(3) 2_564 ?
Na1 Ni2 3.1429(15) . ?
Na1 Ni1 3.3165(15) . ?
Na1 Na3 3.835(2) . ?
Na2 O20 2.344(3) 2_565 ?
Na2 O5 2.371(3) 2_565 ?
Na2 O23 2.442(3) 2_465 ?
Na2 Na3 3.361(2) 2_565 ?
Na2 Na4 3.855(2) 2_465 ?
Na3 O9 2.249(3) 2_564 ?
Na3 Na2 3.361(2) 2_565 ?
Na3 Na4 3.513(2) . ?
Na4 Na2 3.855(2) 2_465 ?
